data_4346458
loop_
_publ_author_name
'Maria, Leonor'
'Santos, Isabel C.'
'Sousa, V\^ania R'
'Mar\,calo, Joaquim'

_publ_section_title
;
 Uranium(III) redox chemistry assisted by a hemilabile bis(phenolate)
 cyclam ligand: uranium-nitrogen multiple bond formation comprising a
 trans-{RN&#x2550;U(VI)&#x2550;NR}(2+) complex.
;
_journal_issue 18
_journal_name_full 'Inorganic chemistry'
_journal_page_first 9115
_journal_page_last 9126
_journal_paper_doi 10.1021/acs.inorgchem.5b01547
_journal_volume 54
_journal_year 2015
_chemical_formula_moiety 'C42 H70 I N4 O2 U, C24 H20 B, 2(C5 H5 N)'
_chemical_formula_sum 'C76 H100 B I N6 O2 U'
_chemical_formula_weight 1505.36
_space_group_IT_number 15
_space_group_name_Hall '-C 2yc'
_space_group_name_H-M_alt 'C 1 2/c 1'
_symmetry_cell_setting monoclinic
_symmetry_space_group_name_H-M 'C 1 2/c 1'
_atom_sites_solution_hydrogens geom
_atom_sites_solution_primary direct
_atom_sites_solution_secondary difmap
_audit_creation_method SHELXL-97
_cell_angle_alpha 90.00
_cell_angle_beta 102.604(5)
_cell_angle_gamma 90.00
_cell_formula_units_Z 8
_cell_length_a 46.663(9)
_cell_length_b 12.665(4)
_cell_length_c 24.882(6)
_cell_measurement_reflns_used 538
_cell_measurement_temperature 150(2)
_cell_measurement_theta_max 24.39
_cell_measurement_theta_min 2.71
_cell_volume 14351(6)
_computing_cell_refinement 'Bruker SMART, (Bruker, 2004)'
_computing_data_collection 'Bruker SMART, (Bruker, 2004)'
_computing_data_reduction 'Bruker SAINT, (Bruker, 2004)'
_computing_molecular_graphics ORTEP3(Farrugia,1997)
_computing_publication_material 'WinGX (Farrugia, 1999)'
_computing_structure_refinement 'SHELXL-97 (Sheldrick, 2008)'
_computing_structure_solution 'SIR97 (Altomare, 1999)'
_diffrn_ambient_temperature 150(2)
_diffrn_measured_fraction_theta_full 0.568
_diffrn_measured_fraction_theta_max 0.568
_diffrn_measurement_device_type 'Bruker APEX-II CCD'
_diffrn_measurement_method '\f and \w scans'
_diffrn_radiation_monochromator graphite
_diffrn_radiation_source 'fine-focus sealed tube'
_diffrn_radiation_type MoK\a
_diffrn_radiation_wavelength 0.71073
_diffrn_reflns_av_R_equivalents 0.0865
_diffrn_reflns_av_sigmaI/netI 0.2099
_diffrn_reflns_limit_h_max 36
_diffrn_reflns_limit_h_min -37
_diffrn_reflns_limit_k_max 13
_diffrn_reflns_limit_k_min -2
_diffrn_reflns_limit_l_max 6
_diffrn_reflns_limit_l_min -28
_diffrn_reflns_number 7191
_diffrn_reflns_theta_full 23.83
_diffrn_reflns_theta_max 23.83
_diffrn_reflns_theta_min 2.86
_exptl_absorpt_coefficient_mu 2.740
_exptl_absorpt_correction_T_max 0.8983
_exptl_absorpt_correction_T_min 0.7712
_exptl_absorpt_correction_type multi-scan
_exptl_absorpt_process_details '(SADABS; Sheldrick, 2004)'
_exptl_crystal_colour yellow
_exptl_crystal_density_diffrn 1.393
_exptl_crystal_density_method 'not measured'
_exptl_crystal_description prism
_exptl_crystal_F_000 6112
_exptl_crystal_size_max 0.10
_exptl_crystal_size_mid 0.06
_exptl_crystal_size_min 0.04
_refine_diff_density_max 1.472
_refine_diff_density_min -1.684
_refine_diff_density_rms 0.171
_refine_ls_extinction_method none
_refine_ls_goodness_of_fit_ref 0.968
_refine_ls_hydrogen_treatment constr
_refine_ls_matrix_type full
_refine_ls_number_parameters 359
_refine_ls_number_reflns 6279
_refine_ls_number_restraints 0
_refine_ls_restrained_S_all 0.968
_refine_ls_R_factor_all 0.2014
_refine_ls_R_factor_gt 0.0926
_refine_ls_shift/su_max 0.002
_refine_ls_shift/su_mean 0.000
_refine_ls_structure_factor_coef Fsqd
_refine_ls_weighting_details 'calc w=1/[\s^2^(Fo^2^)+(0.0938P)^2^+0.0000P] where P=(Fo^2^+2Fc^2^)/3'
_refine_ls_weighting_scheme calc
_refine_ls_wR_factor_gt 0.1888
_refine_ls_wR_factor_ref 0.2247
_reflns_number_gt 3032
_reflns_number_total 6279
_reflns_threshold_expression >2sigma(I)
_cod_data_source_file ic5b01547_si_002.cif
_cod_data_source_block Comp2-BPh4
_cod_original_sg_symbol_H-M 'C 2/c'
_cod_database_code 4346458

loop_
_symmetry_equiv_pos_as_xyz
'x, y, z'
'-x, y, -z+1/2'
'x+1/2, y+1/2, z'
'-x+1/2, y+1/2, -z+1/2'
'-x, -y, -z'
'x, -y, z-1/2'
'-x+1/2, -y+1/2, -z'
'x+1/2, -y+1/2, z-1/2'

loop_
_atom_site_label
_atom_site_type_symbol
_atom_site_fract_x
_atom_site_fract_y
_atom_site_fract_z
_atom_site_U_iso_or_equiv
_atom_site_adp_type
_atom_site_occupancy
_atom_site_symmetry_multiplicity
_atom_site_calc_flag
_atom_site_refinement_flags
U1 U 0.129938(18) 0.25520(12) 0.08313(3) 0.0135(3) Uani 1 1 d .
I1 I 0.08645(6) 0.3326(3) -0.01692(8) 0.0710(10) Uani 1 1 d .
O1 O 0.1134(3) 0.1036(16) 0.0495(5) 0.015(4) Uiso 1 1 d .
O2 O 0.0978(3) 0.2899(15) 0.1285(5) 0.019(4) Uiso 1 1 d .
N1 N 0.1700(4) 0.170(2) 0.0332(6) 0.021(5) Uiso 1 1 d .
N2 N 0.1666(5) 0.413(2) 0.0528(7) 0.032(6) Uiso 1 1 d .
N3 N 0.1554(4) 0.372(2) 0.1756(6) 0.015(5) Uiso 1 1 d .
N4 N 0.1543(5) 0.132(2) 0.1669(7) 0.031(6) Uiso 1 1 d .
N5 N 0.1604(6) -0.210(3) 0.0221(9) 0.062(8) Uiso 1 1 d .
N6 N 0.0226(10) -0.403(6) 0.0325(16) 0.138(16) Uiso 1 1 d .
B1 B 0.2000(6) 0.765(3) 0.3196(8) 0.020(6) Uiso 1 1 d .
C1 C 0.1899(5) 0.247(3) 0.0236(7) 0.024(5) Uiso 1 1 d .
H1A H 0.1999 0.2208 -0.0049 0.029 Uiso 1 1 calc R
H1B H 0.2051 0.2571 0.0579 0.029 Uiso 1 1 calc R
C2 C 0.1773(5) 0.349(3) 0.0062(8) 0.020(6) Uiso 1 1 d .
H2A H 0.1603 0.3390 -0.0251 0.023 Uiso 1 1 calc R
H2B H 0.1920 0.3922 -0.0071 0.023 Uiso 1 1 calc R
C3 C 0.1936(6) 0.453(3) 0.0883(8) 0.028(7) Uiso 1 1 d .
H3A H 0.2020 0.5076 0.0681 0.033 Uiso 1 1 calc R
H3B H 0.2079 0.3939 0.0963 0.033 Uiso 1 1 calc R
C4 C 0.1894(5) 0.500(3) 0.1439(7) 0.021(6) Uiso 1 1 d .
H4A H 0.2072 0.5413 0.1601 0.025 Uiso 1 1 calc R
H4B H 0.1726 0.5493 0.1359 0.025 Uiso 1 1 calc R
C5 C 0.1843(5) 0.425(2) 0.1850(7) 0.012(5) Uiso 1 1 d .
H5A H 0.1874 0.4622 0.2207 0.015 Uiso 1 1 calc R
H5B H 0.1995 0.3692 0.1887 0.015 Uiso 1 1 calc R
C6 C 0.1558(5) 0.296(2) 0.2240(7) 0.008(5) Uiso 1 1 d .
H6A H 0.1663 0.3281 0.2590 0.010 Uiso 1 1 calc R
H6B H 0.1354 0.2797 0.2271 0.010 Uiso 1 1 calc R
C7 C 0.1713(5) 0.194(2) 0.2133(8) 0.019(6) Uiso 1 1 d .
H7A H 0.1906 0.2121 0.2054 0.023 Uiso 1 1 calc R
H7B H 0.1749 0.1500 0.2470 0.023 Uiso 1 1 calc R
C8 C 0.1733(5) 0.045(2) 0.1543(8) 0.018(6) Uiso 1 1 d .
H8A H 0.1606 -0.0117 0.1350 0.022 Uiso 1 1 calc R
H8B H 0.1845 0.0156 0.1896 0.022 Uiso 1 1 calc R
C9 C 0.1953(6) 0.076(3) 0.1193(8) 0.024(6) Uiso 1 1 d .
H9A H 0.2024 0.1479 0.1299 0.029 Uiso 1 1 calc R
H9B H 0.2124 0.0276 0.1291 0.029 Uiso 1 1 calc R
C10 C 0.1844(6) 0.073(3) 0.0569(8) 0.020(6) Uiso 1 1 d .
H10A H 0.2013 0.0588 0.0399 0.024 Uiso 1 1 calc R
H10B H 0.1704 0.0136 0.0472 0.024 Uiso 1 1 calc R
C11 C 0.1483(6) 0.502(3) 0.0280(10) 0.043(8) Uiso 1 1 d .
H11A H 0.1303 0.4751 0.0039 0.065 Uiso 1 1 calc R
H11B H 0.1591 0.5447 0.0062 0.065 Uiso 1 1 calc R
H11C H 0.1432 0.5456 0.0571 0.065 Uiso 1 1 calc R
C12 C 0.1305(5) 0.071(2) 0.1877(8) 0.018(6) Uiso 1 1 d .
H12A H 0.1166 0.1214 0.1977 0.027 Uiso 1 1 calc R
H12B H 0.1396 0.0297 0.2202 0.027 Uiso 1 1 calc R
H12C H 0.1202 0.0239 0.1588 0.027 Uiso 1 1 calc R
C13 C 0.1506(5) 0.138(3) -0.0252(8) 0.027(6) Uiso 1 1 d .
H13A H 0.1388 0.2002 -0.0402 0.033 Uiso 1 1 calc R
H13B H 0.1641 0.1230 -0.0498 0.033 Uiso 1 1 calc R
C14 C 0.1304(5) 0.048(3) -0.0291(8) 0.020(6) Uiso 1 1 d .
C15 C 0.1301(6) -0.017(3) -0.0753(9) 0.033(7) Uiso 1 1 d .
H15 H 0.1436 -0.0062 -0.0985 0.040 Uiso 1 1 calc R
C16 C 0.1082(5) -0.099(2) -0.0858(8) 0.019(6) Uiso 1 1 d .
C17 C 0.0873(5) -0.103(2) -0.0554(7) 0.016(5) Uiso 1 1 d .
H17 H 0.0723 -0.1547 -0.0639 0.020 Uiso 1 1 calc R
C18 C 0.0874(5) -0.029(2) -0.0094(7) 0.012(5) Uiso 1 1 d .
C19 C 0.1098(5) 0.046(2) 0.0040(7) 0.016(5) Uiso 1 1 d .
C20 C 0.1075(6) -0.180(3) -0.1329(9) 0.030(7) Uiso 1 1 d .
C21 C 0.0788(6) -0.161(3) -0.1789(9) 0.036(7) Uiso 1 1 d .
H21A H 0.0788 -0.0890 -0.1931 0.054 Uiso 1 1 calc R
H21B H 0.0615 -0.1713 -0.1631 0.054 Uiso 1 1 calc R
H21C H 0.0782 -0.2115 -0.2090 0.054 Uiso 1 1 calc R
C22 C 0.1070(6) -0.287(3) -0.1116(10) 0.037(7) Uiso 1 1 d .
H22A H 0.1070 -0.3378 -0.1413 0.056 Uiso 1 1 calc R
H22B H 0.0892 -0.2968 -0.0973 0.056 Uiso 1 1 calc R
H22C H 0.1243 -0.2984 -0.0820 0.056 Uiso 1 1 calc R
C23 C 0.1343(7) -0.169(4) -0.1617(11) 0.058(9) Uiso 1 1 d .
H23A H 0.1350 -0.0967 -0.1757 0.088 Uiso 1 1 calc R
H23B H 0.1320 -0.2188 -0.1924 0.088 Uiso 1 1 calc R
H23C H 0.1526 -0.1840 -0.1350 0.088 Uiso 1 1 calc R
C24 C 0.0630(6) -0.047(3) 0.0205(8) 0.024(6) Uiso 1 1 d .
C25 C 0.0369(6) -0.118(3) -0.0046(10) 0.046(8) Uiso 1 1 d .
H25A H 0.0230 -0.1195 0.0197 0.068 Uiso 1 1 calc R
H25B H 0.0440 -0.1899 -0.0088 0.068 Uiso 1 1 calc R
H25C H 0.0271 -0.0905 -0.0407 0.068 Uiso 1 1 calc R
C26 C 0.0462(5) 0.060(2) 0.0245(7) 0.017(5) Uiso 1 1 d .
H26A H 0.0302 0.0478 0.0435 0.026 Uiso 1 1 calc R
H26B H 0.0380 0.0869 -0.0127 0.026 Uiso 1 1 calc R
H26C H 0.0599 0.1121 0.0450 0.026 Uiso 1 1 calc R
C27 C 0.0746(6) -0.089(3) 0.0786(8) 0.030(7) Uiso 1 1 d .
H27A H 0.0583 -0.0990 0.0970 0.045 Uiso 1 1 calc R
H27B H 0.0886 -0.0385 0.0995 0.045 Uiso 1 1 calc R
H27C H 0.0845 -0.1569 0.0766 0.045 Uiso 1 1 calc R
C28 C 0.1331(5) 0.452(3) 0.1738(8) 0.019(6) Uiso 1 1 d .
H28A H 0.1268 0.4758 0.1350 0.023 Uiso 1 1 calc R
H28B H 0.1425 0.5136 0.1953 0.023 Uiso 1 1 calc R
C29 C 0.1062(5) 0.426(2) 0.1938(7) 0.009(5) Uiso 1 1 d .
C30 C 0.0974(5) 0.487(2) 0.2341(8) 0.021(6) Uiso 1 1 d .
H30 H 0.1109 0.5381 0.2527 0.026 Uiso 1 1 calc R
C31 C 0.0714(6) 0.479(3) 0.2485(8) 0.023(6) Uiso 1 1 d .
C32 C 0.0524(6) 0.400(3) 0.2210(8) 0.029(6) Uiso 1 1 d .
H32 H 0.0340 0.3907 0.2308 0.035 Uiso 1 1 calc R
C33 C 0.0592(5) 0.334(2) 0.1791(7) 0.013(5) Uiso 1 1 d .
C34 C 0.0876(5) 0.357(2) 0.1686(7) 0.011(5) Uiso 1 1 d .
C35 C 0.0610(6) 0.557(3) 0.2902(8) 0.027(6) Uiso 1 1 d .
C36 C 0.0417(6) 0.498(3) 0.3218(9) 0.034(7) Uiso 1 1 d .
H36A H 0.0533 0.4424 0.3443 0.050 Uiso 1 1 calc R
H36B H 0.0253 0.4652 0.2957 0.050 Uiso 1 1 calc R
H36C H 0.0341 0.5469 0.3457 0.050 Uiso 1 1 calc R
C37 C 0.0444(6) 0.635(3) 0.2587(10) 0.048(8) Uiso 1 1 d .
H37A H 0.0284 0.6021 0.2319 0.072 Uiso 1 1 calc R
H37B H 0.0569 0.6753 0.2393 0.072 Uiso 1 1 calc R
H37C H 0.0363 0.6820 0.2828 0.072 Uiso 1 1 calc R
C38 C 0.0861(6) 0.599(3) 0.3303(9) 0.042(8) Uiso 1 1 d .
H38A H 0.0970 0.5403 0.3512 0.063 Uiso 1 1 calc R
H38B H 0.0791 0.6466 0.3555 0.063 Uiso 1 1 calc R
H38C H 0.0990 0.6371 0.3109 0.063 Uiso 1 1 calc R
C39 C 0.0373(5) 0.245(4) 0.1477(8) 0.035(6) Uiso 1 1 d .
C40 C 0.0095(6) 0.245(4) 0.1716(10) 0.062(8) Uiso 1 1 d .
H40A H 0.0003 0.3150 0.1663 0.092 Uiso 1 1 calc R
H40B H 0.0148 0.2289 0.2110 0.092 Uiso 1 1 calc R
H40C H -0.0043 0.1919 0.1526 0.092 Uiso 1 1 calc R
C41 C 0.0286(6) 0.283(3) 0.0884(8) 0.034(7) Uiso 1 1 d .
H41A H 0.0194 0.3522 0.0873 0.051 Uiso 1 1 calc R
H41B H 0.0147 0.2324 0.0668 0.051 Uiso 1 1 calc R
H41C H 0.0461 0.2873 0.0728 0.051 Uiso 1 1 calc R
C42 C 0.0513(5) 0.143(3) 0.1559(8) 0.021(6) Uiso 1 1 d .
H42A H 0.0560 0.1258 0.1953 0.032 Uiso 1 1 calc R
H42B H 0.0695 0.1444 0.1422 0.032 Uiso 1 1 calc R
H42C H 0.0381 0.0892 0.1358 0.032 Uiso 1 1 calc R
C43 C 0.1994(5) 0.649(2) 0.3466(7) 0.005(5) Uiso 1 1 d .
C44 C 0.1730(5) 0.588(3) 0.3472(8) 0.019(6) Uiso 1 1 d .
H44 H 0.1548 0.6181 0.3297 0.023 Uiso 1 1 calc R
C45 C 0.1723(7) 0.495(4) 0.3695(10) 0.051(9) Uiso 1 1 d .
H45 H 0.1540 0.4606 0.3679 0.061 Uiso 1 1 calc R
C46 C 0.1992(6) 0.444(3) 0.3967(9) 0.040(8) Uiso 1 1 d .
H46 H 0.1995 0.3773 0.4144 0.048 Uiso 1 1 calc R
C47 C 0.2246(5) 0.499(2) 0.3950(7) 0.016(5) Uiso 1 1 d .
H47 H 0.2430 0.4669 0.4109 0.019 Uiso 1 1 calc R
C48 C 0.2247(6) 0.601(3) 0.3707(8) 0.023(6) Uiso 1 1 d .
H48 H 0.2428 0.6352 0.3714 0.028 Uiso 1 1 calc R
C49 C 0.2235(5) 0.771(2) 0.2763(7) 0.014(5) Uiso 1 1 d .
C50 C 0.2346(5) 0.676(3) 0.2562(8) 0.021(6) Uiso 1 1 d .
H50 H 0.2290 0.6092 0.2681 0.025 Uiso 1 1 calc R
C51 C 0.2535(4) 0.681(2) 0.2193(6) 0.008(5) Uiso 1 1 d .
H51 H 0.2607 0.6181 0.2062 0.009 Uiso 1 1 calc R
C52 C 0.2613(5) 0.777(2) 0.2027(7) 0.013(5) Uiso 1 1 d .
H52 H 0.2744 0.7825 0.1783 0.015 Uiso 1 1 calc R
C53 C 0.2501(5) 0.866(3) 0.2215(7) 0.017(6) Uiso 1 1 d .
H53 H 0.2546 0.9322 0.2079 0.021 Uiso 1 1 calc R
C54 C 0.2330(5) 0.863(3) 0.2583(7) 0.019(6) Uiso 1 1 d .
H54 H 0.2273 0.9280 0.2722 0.022 Uiso 1 1 calc R
C55 C 0.2094(5) 0.861(2) 0.3670(7) 0.008(5) Uiso 1 1 d .
C56 C 0.2040(5) 0.962(3) 0.3592(8) 0.024(6) Uiso 1 1 d .
H56 H 0.1918 0.9828 0.3251 0.028 Uiso 1 1 calc R
C57 C 0.2146(5) 1.042(3) 0.3964(8) 0.023(6) Uiso 1 1 d .
H57 H 0.2096 1.1139 0.3874 0.028 Uiso 1 1 calc R
C58 C 0.2320(6) 1.017(3) 0.4452(8) 0.027(6) Uiso 1 1 d .
H58 H 0.2393 1.0706 0.4714 0.033 Uiso 1 1 calc R
C59 C 0.2391(6) 0.914(3) 0.4566(9) 0.026(6) Uiso 1 1 d .
H59 H 0.2506 0.8971 0.4919 0.031 Uiso 1 1 calc R
C60 C 0.2302(5) 0.833(3) 0.4191(7) 0.018(5) Uiso 1 1 d .
H60 H 0.2372 0.7628 0.4266 0.022 Uiso 1 1 calc R
C61 C 0.1670(6) 0.795(2) 0.2834(8) 0.025(6) Uiso 1 1 d .
C62 C 0.1561(5) 0.756(3) 0.2271(8) 0.033(6) Uiso 1 1 d .
H62 H 0.1695 0.7194 0.2101 0.040 Uiso 1 1 calc R
C63 C 0.1279(5) 0.770(3) 0.1974(8) 0.025(6) Uiso 1 1 d .
H63 H 0.1227 0.7475 0.1601 0.031 Uiso 1 1 calc R
C64 C 0.1064(6) 0.819(3) 0.2225(9) 0.032(7) Uiso 1 1 d .
H64 H 0.0867 0.8290 0.2030 0.038 Uiso 1 1 calc R
C65 C 0.1159(6) 0.850(3) 0.2772(10) 0.046(8) Uiso 1 1 d .
H65 H 0.1023 0.8818 0.2955 0.055 Uiso 1 1 calc R
C66 C 0.1452(5) 0.836(2) 0.3062(7) 0.014(5) Uiso 1 1 d .
H66 H 0.1501 0.8564 0.3438 0.017 Uiso 1 1 calc R
C67 C 0.1684(5) -0.212(2) 0.0787(8) 0.022(6) Uiso 1 1 d .
H67 H 0.1544 -0.1985 0.1003 0.027 Uiso 1 1 calc R
C68 C 0.1973(5) -0.233(3) 0.1034(7) 0.020(5) Uiso 1 1 d .
H68 H 0.2033 -0.2343 0.1424 0.023 Uiso 1 1 calc R
C69 C 0.2171(6) -0.252(4) 0.0717(8) 0.038(6) Uiso 1 1 d .
H69 H 0.2368 -0.2705 0.0888 0.046 Uiso 1 1 calc R
C70 C 0.2089(5) -0.246(3) 0.0150(7) 0.026(5) Uiso 1 1 d .
H70 H 0.2231 -0.2541 -0.0069 0.032 Uiso 1 1 calc R
C71 C 0.1805(5) -0.227(3) -0.0092(8) 0.025(6) Uiso 1 1 d .
H71 H 0.1745 -0.2266 -0.0482 0.030 Uiso 1 1 calc R
C72 C 0.0357(11) -0.392(6) 0.0930(16) 0.105(16) Uiso 1 1 d .
H72 H 0.0241 -0.3950 0.1200 0.126 Uiso 1 1 calc R
C73 C 0.0670(9) -0.376(5) 0.1073(14) 0.077(12) Uiso 1 1 d .
H73 H 0.0750 -0.3597 0.1448 0.092 Uiso 1 1 calc R
C74 C 0.0858(10) -0.382(5) 0.0755(14) 0.080(12) Uiso 1 1 d .
H74 H 0.1063 -0.3734 0.0881 0.096 Uiso 1 1 calc R
C75 C 0.0718(11) -0.403(6) 0.0199(17) 0.108(16) Uiso 1 1 d .
H75 H 0.0846 -0.4079 -0.0049 0.129 Uiso 1 1 calc R
C76 C 0.0402(11) -0.419(6) -0.0050(18) 0.114(17) Uiso 1 1 d .
H76 H 0.0328 -0.4369 -0.0425 0.136 Uiso 1 1 calc R

loop_
_atom_site_aniso_label
_atom_site_aniso_U_11
_atom_site_aniso_U_22
_atom_site_aniso_U_33
_atom_site_aniso_U_23
_atom_site_aniso_U_13
_atom_site_aniso_U_12
U1 0.0116(5) 0.0168(6) 0.0135(3) -0.0041(5) 0.0056(2) -0.0017(7)
I1 0.0831(19) 0.073(3) 0.0531(12) 0.0163(13) 0.0066(10) 0.0045(17)

loop_
_atom_type_symbol
_atom_type_description
_atom_type_scat_dispersion_real
_atom_type_scat_dispersion_imag
_atom_type_scat_source
C C 0.0033 0.0016 'International Tables Vol C Tables 4.2.6.8 and 6.1.1.4'
H H 0.0000 0.0000 'International Tables Vol C Tables 4.2.6.8 and 6.1.1.4'
B B 0.0013 0.0007 'International Tables Vol C Tables 4.2.6.8 and 6.1.1.4'
I I -0.4742 1.8119 'International Tables Vol C Tables 4.2.6.8 and 6.1.1.4'
N N 0.0061 0.0033 'International Tables Vol C Tables 4.2.6.8 and 6.1.1.4'
O O 0.0106 0.0060 'International Tables Vol C Tables 4.2.6.8 and 6.1.1.4'
U U -9.6767 9.6646 'International Tables Vol C Tables 4.2.6.8 and 6.1.1.4'

loop_
_geom_angle_atom_site_label_1
_geom_angle_atom_site_label_2
_geom_angle_atom_site_label_3
_geom_angle
O2 U1 O1 99.0(6)
O2 U1 N4 86.3(6)
O1 U1 N4 80.6(7)
O2 U1 N1 168.0(7)
O1 U1 N1 71.9(6)
N4 U1 N1 84.4(6)
O2 U1 N3 70.8(6)
O1 U1 N3 147.6(6)
N4 U1 N3 68.4(7)
N1 U1 N3 112.5(6)
O2 U1 N2 122.3(7)
O1 U1 N2 134.9(6)
N4 U1 N2 116.3(7)
N1 U1 N2 69.0(8)
N3 U1 N2 70.8(6)
O2 U1 I1 86.9(4)
O1 U1 I1 81.4(4)
N4 U1 I1 159.5(6)
N1 U1 I1 99.2(4)
N3 U1 I1 126.9(5)
N2 U1 I1 83.5(4)
C19 O1 U1 141.6(16)
C34 O2 U1 149.3(14)
C1 N1 C10 113(2)
C1 N1 C13 106.8(16)
C10 N1 C13 106(2)
C1 N1 U1 110(2)
C10 N1 U1 117.1(13)
C13 N1 U1 102.1(13)
C3 N2 C11 110(3)
C3 N2 C2 104.6(19)
C11 N2 C2 109.3(18)
C3 N2 U1 124.8(16)
C11 N2 U1 108.9(18)
C2 N2 U1 98.1(16)
C28 N3 C5 108(2)
C28 N3 C6 110.5(17)
C5 N3 C6 107.9(15)
C28 N3 U1 100.0(12)
C5 N3 U1 125.6(12)
C6 N3 U1 103.9(15)
C7 N4 C8 108.4(19)
C7 N4 C12 107.9(17)
C8 N4 C12 102(2)
C7 N4 U1 111(2)
C8 N4 U1 116.3(13)
C12 N4 U1 110.1(13)
C71 N5 C67 121(2)
C76 N6 C72 121(4)
C43 B1 C61 109(2)
C43 B1 C55 112.7(16)
C61 B1 C55 107(2)
C43 B1 C49 112(2)
C61 B1 C49 107.4(16)
C55 B1 C49 108(2)
N1 C1 C2 116(2)
C1 C2 N2 114.1(18)
N2 C3 C4 114(2)
C5 C4 C3 116(3)
C4 C5 N3 117.9(17)
C7 C6 N3 108.5(16)
N4 C7 C6 113.1(19)
N4 C8 C9 116(3)
C10 C9 C8 117.3(19)
N1 C10 C9 115(2)
C14 C13 N1 119(2)
C19 C14 C15 126(3)
C19 C14 C13 119(3)
C15 C14 C13 113(2)
C14 C15 C16 116(2)
C17 C16 C15 119(2)
C17 C16 C20 120(2)
C15 C16 C20 121(2)
C16 C17 C18 122(2)
C19 C18 C17 119(2)
C19 C18 C24 126(2)
C17 C18 C24 115(2)
O1 C19 C14 121(2)
O1 C19 C18 121.7(19)
C14 C19 C18 116(2)
C22 C20 C16 109.7(19)
C22 C20 C23 109(3)
C16 C20 C23 113(3)
C22 C20 C21 109(3)
C16 C20 C21 109(3)
C23 C20 C21 107(2)
C18 C24 C27 111.5(19)
C18 C24 C25 120(2)
C27 C24 C25 106(2)
C18 C24 C26 110(2)
C27 C24 C26 108.7(19)
C25 C24 C26 100(2)
N3 C28 C29 119(2)
C34 C29 C30 117(2)
C34 C29 C28 121(2)
C30 C29 C28 121(2)
C31 C30 C29 125(3)
C30 C31 C32 116(2)
C30 C31 C35 124(3)
C32 C31 C35 121(2)
C31 C32 C33 124(2)
C32 C33 C34 112(2)
C32 C33 C39 123(2)
C34 C33 C39 125(2)
C29 C34 C33 127(2)
C29 C34 O2 116(2)
C33 C34 O2 117(2)
C37 C35 C38 113(3)
C37 C35 C36 109(2)
C38 C35 C36 108(2)
C37 C35 C31 107(2)
C38 C35 C31 111(2)
C36 C35 C31 110(3)
C42 C39 C41 116(2)
C42 C39 C40 110(3)
C41 C39 C40 108(2)
C42 C39 C33 110(2)
C41 C39 C33 105(3)
C40 C39 C33 108(3)
C48 C43 C44 114(3)
C48 C43 B1 120(2)
C44 C43 B1 125.5(19)
C45 C44 C43 126(3)
C44 C45 C46 120(3)
C47 C46 C45 115(3)
C46 C47 C48 123(2)
C43 C48 C47 121(2)
C54 C49 C50 116(2)
C54 C49 B1 123(3)
C50 C49 B1 121(3)
C51 C50 C49 121(3)
C52 C51 C50 119(3)
C53 C52 C51 119(2)
C54 C53 C52 123(3)
C53 C54 C49 122(3)
C56 C55 C60 115(2)
C56 C55 B1 126(2)
C60 C55 B1 118(2)
C55 C56 C57 126(2)
C58 C57 C56 119(3)
C57 C58 C59 119(3)
C58 C59 C60 123(2)
C59 C60 C55 117(3)
C66 C61 C62 113(2)
C66 C61 B1 123.3(18)
C62 C61 B1 122(2)
C63 C62 C61 124(3)
C62 C63 C64 120(2)
C65 C64 C63 116(2)
C64 C65 C66 122(3)
C61 C66 C65 124(2)
N5 C67 C68 119(2)
C69 C68 C67 119.8(18)
C68 C69 C70 120(2)
C71 C70 C69 119.5(19)
C70 C71 N5 120(2)
C73 C72 N6 115(3)
C74 C73 C72 128(4)
C73 C74 C75 112(4)
C74 C75 C76 129(4)
N6 C76 C75 112(4)

loop_
_geom_bond_atom_site_label_1
_geom_bond_atom_site_label_2
_geom_bond_distance
U1 O2 2.110(15)
U1 O1 2.168(18)
U1 N4 2.66(2)
U1 N1 2.69(2)
U1 N3 2.777(19)
U1 N2 2.84(3)
U1 I1 3.012(2)
O1 C19 1.33(3)
O2 C34 1.47(3)
N1 C1 1.41(4)
N1 C10 1.46(4)
N1 C13 1.59(3)
N2 C3 1.46(3)
N2 C11 1.47(4)
N2 C2 1.58(3)
N3 C28 1.45(3)
N3 C5 1.48(3)
N3 C6 1.54(3)
N4 C7 1.48(3)
N4 C8 1.49(4)
N4 C12 1.53(3)
N5 C71 1.36(4)
N5 C67 1.38(3)
N6 C76 1.38(5)
N6 C72 1.50(5)
B1 C43 1.62(4)
B1 C61 1.65(4)
B1 C55 1.68(4)
B1 C49 1.70(3)
C1 C2 1.45(5)
C3 C4 1.56(3)
C4 C5 1.45(3)
C6 C7 1.53(4)
C8 C9 1.53(3)
C9 C10 1.52(3)
C13 C14 1.47(4)
C14 C19 1.39(3)
C14 C15 1.41(4)
C15 C16 1.45(4)
C16 C17 1.36(3)
C16 C20 1.55(4)
C17 C18 1.48(3)
C18 C19 1.40(4)
C18 C24 1.51(3)
C20 C22 1.46(5)
C20 C23 1.58(4)
C20 C21 1.58(3)
C24 C27 1.53(3)
C24 C25 1.53(4)
C24 C26 1.58(4)
C28 C29 1.49(3)
C29 C34 1.30(3)
C29 C30 1.39(3)
C30 C31 1.34(3)
C31 C32 1.41(4)
C31 C35 1.58(4)
C32 C33 1.43(4)
C33 C34 1.43(3)
C33 C39 1.61(4)
C35 C37 1.39(4)
C35 C38 1.46(4)
C35 C36 1.52(4)
C39 C42 1.44(5)
C39 C41 1.52(3)
C39 C40 1.54(4)
C43 C48 1.35(3)
C43 C44 1.46(3)
C44 C45 1.31(5)
C45 C46 1.44(4)
C46 C47 1.38(4)
C47 C48 1.43(4)
C49 C54 1.36(4)
C49 C50 1.44(4)
C50 C51 1.41(3)
C51 C52 1.36(4)
C52 C53 1.36(4)
C53 C54 1.34(3)
C55 C56 1.32(4)
C55 C60 1.48(3)
C56 C57 1.39(4)
C57 C58 1.35(3)
C58 C59 1.36(4)
C59 C60 1.39(4)
C61 C66 1.37(3)
C61 C62 1.46(3)
C62 C63 1.37(3)
C63 C64 1.43(4)
C64 C65 1.39(3)
C65 C66 1.41(3)
C67 C68 1.38(3)
C68 C69 1.36(3)
C69 C70 1.38(3)
C70 C71 1.35(3)
C72 C73 1.44(5)
C73 C74 1.30(5)
C74 C75 1.42(4)
C75 C76 1.48(6)
